data_7102622
loop_
_publ_author_name
'Jeong, Nakcheol'
'Kim, Dong Hoon'
'Choi, Jun Hun'

_publ_section_title
;
 Desymmetrization of meso-dienyne by asymmetric Pauson-Khand type
 reaction catalysts.
;
_journal_issue 9
_journal_name_full 'Chemical communications (Cambridge, England)'
_journal_page_first 1134
_journal_page_last 1135
_journal_paper_doi 10.1039/b401288g
_journal_year 2004
_chemical_formula_sum 'C17 H19 N O3 S'
_chemical_formula_weight 317.39
_chemical_name_systematic
;
?
;
_space_group_IT_number 19
_symmetry_cell_setting orthorhombic
_symmetry_space_group_name_Hall 'P 2ac 2ab'
_symmetry_space_group_name_H-M 'P 21 21 21'
_atom_sites_solution_hydrogens geom
_atom_sites_solution_primary direct
_atom_sites_solution_secondary difmap
_audit_creation_method SHELXL-97
_cell_angle_alpha 90.00
_cell_angle_beta 90.00
_cell_angle_gamma 90.00
_cell_formula_units_Z 4
_cell_length_a 5.794(8)
_cell_length_b 14.0776(12)
_cell_length_c 19.4686(13)
_cell_measurement_reflns_used 25
_cell_measurement_temperature 293(2)
_cell_measurement_theta_max 22.5
_cell_measurement_theta_min 2.30
_cell_volume 1588(2)
_computing_structure_refinement 'SHELXL-97 (Sheldrick, 1997)'
_computing_structure_solution 'SHELXS-97 (Sheldrick, 1990)'
_diffrn_ambient_temperature 293(2)
_diffrn_measured_fraction_theta_full 0.571
_diffrn_measured_fraction_theta_max 0.571
_diffrn_measurement_device_type 'Enraf Nonius CAD4'
_diffrn_measurement_method 'omega-2theta scan'
_diffrn_radiation_monochromator graphite
_diffrn_radiation_source 'fine-focus sealed tube'
_diffrn_radiation_type MoK\a
_diffrn_radiation_wavelength 0.71073
_diffrn_reflns_av_R_equivalents 0.0000
_diffrn_reflns_av_sigmaI/netI 0.0325
_diffrn_reflns_limit_h_max 7
_diffrn_reflns_limit_h_min 0
_diffrn_reflns_limit_k_max 16
_diffrn_reflns_limit_k_min 0
_diffrn_reflns_limit_l_max 23
_diffrn_reflns_limit_l_min 0
_diffrn_reflns_number 1064
_diffrn_reflns_theta_full 26.17
_diffrn_reflns_theta_max 26.17
_diffrn_reflns_theta_min 1.79
_diffrn_standards_decay_% 0
_diffrn_standards_interval_time '2 hr'
_diffrn_standards_number 3
_exptl_absorpt_coefficient_mu 0.216
_exptl_absorpt_correction_type none
_exptl_crystal_colour colorless
_exptl_crystal_density_diffrn 1.327
_exptl_crystal_density_method 'not measured'
_exptl_crystal_description block
_exptl_crystal_F_000 672
_exptl_crystal_size_max 0.32
_exptl_crystal_size_mid 0.26
_exptl_crystal_size_min 0.20
_refine_diff_density_max 0.156
_refine_diff_density_min -0.216
_refine_diff_density_rms 0.040
_refine_ls_abs_structure_details 'Flack H D (1983), Acta Cryst. A39, 876-881'
_refine_ls_abs_structure_Flack 0.2(2)
_refine_ls_extinction_method none
_refine_ls_goodness_of_fit_ref 1.121
_refine_ls_hydrogen_treatment mixed
_refine_ls_matrix_type full
_refine_ls_number_parameters 199
_refine_ls_number_reflns 1064
_refine_ls_number_restraints 0
_refine_ls_restrained_S_all 1.121
_refine_ls_R_factor_all 0.0516
_refine_ls_R_factor_gt 0.0490
_refine_ls_shift/su_max 0.000
_refine_ls_shift/su_mean 0.000
_refine_ls_structure_factor_coef Fsqd
_refine_ls_weighting_details 'calc w=1/[\s^2^(Fo^2^)+(0.0855P)^2^+0.0474P] where P=(Fo^2^+2Fc^2^)/3'
_refine_ls_weighting_scheme calc
_refine_ls_wR_factor_gt 0.1274
_refine_ls_wR_factor_ref 0.1298
_reflns_number_gt 1002
_reflns_number_total 1064
_reflns_threshold_expression >2sigma(I)
_cod_data_source_file b401288g.txt
_cod_data_source_block 2a
_cod_original_sg_symbol_H-M P2(1)2(1)2(1)
_cod_database_code 7102622

loop_
_symmetry_equiv_pos_as_xyz
'x, y, z'
'-x+1/2, -y, z+1/2'
'-x, y+1/2, -z+1/2'
'x+1/2, -y+1/2, -z'

loop_
_atom_site_label
_atom_site_type_symbol
_atom_site_fract_x
_atom_site_fract_y
_atom_site_fract_z
_atom_site_U_iso_or_equiv
_atom_site_adp_type
_atom_site_occupancy
_atom_site_symmetry_multiplicity
_atom_site_calc_flag
_atom_site_refinement_flags
S1 S 0.9838(3) 1.70941(12) 1.21296(9) 0.0766(6) Uani 1 1 d .
N1 N 1.1133(7) 1.7185(4) 1.2861(2) 0.0652(13) Uani 1 1 d .
O1 O 1.7916(9) 1.8310(4) 1.4614(2) 0.1092(19) Uani 1 1 d .
O2 O 0.9752(9) 1.6118(3) 1.1960(2) 0.1011(17) Uani 1 1 d .
O3 O 0.7804(7) 1.7628(4) 1.2210(3) 0.1003(16) Uani 1 1 d .
C1 C 1.3191(9) 1.6630(4) 1.3029(3) 0.0614(16) Uani 1 1 d .
H1 H 1.4463 1.6816 1.2726 0.074 Uiso 1 1 calc R
C2 C 1.3617(10) 1.7017(5) 1.3748(3) 0.0650(16) Uani 1 1 d .
H2 H 1.2508 1.6733 1.4068 0.078 Uiso 1 1 calc R
C3 C 1.3115(9) 1.8041(5) 1.3669(3) 0.0616(15) Uani 1 1 d .
C4 C 1.1275(11) 1.8155(4) 1.3158(3) 0.0729(18) Uani 1 1 d .
H4A H 1.1689 1.8620 1.2812 0.088 Uiso 1 1 calc R
H4B H 0.9830 1.8339 1.3371 0.088 Uiso 1 1 calc R
C5 C 1.2872(14) 1.5584(5) 1.3000(3) 0.083(2) Uani 1 1 d .
H5 H 1.1445 1.5336 1.3126 0.100 Uiso 1 1 calc R
C6 C 1.4473(16) 1.4996(5) 1.2808(4) 0.104(2) Uani 1 1 d .
H6A H 1.5915 1.5224 1.2679 0.125 Uiso 1 1 calc R
H6B H 1.4177 1.4346 1.2800 0.125 Uiso 1 1 calc R
C7 C 1.5962(11) 1.7003(5) 1.4059(3) 0.0765(19) Uani 1 1 d .
H7A H 1.7118 1.6811 1.3727 0.092 Uiso 1 1 calc R
H7B H 1.6023 1.6577 1.4451 0.092 Uiso 1 1 calc R
C8 C 1.6304(13) 1.8022(6) 1.4277(3) 0.081(2) Uani 1 1 d .
C9 C 1.4564(13) 1.8621(5) 1.3982(3) 0.0729(19) Uani 1 1 d .
C10 C 1.4678(17) 1.9674(5) 1.3988(4) 0.108(3) Uani 1 1 d .
H10A H 1.5981 1.9874 1.4256 0.130 Uiso 1 1 calc R
H10B H 1.3288 1.9925 1.4186 0.130 Uiso 1 1 calc R
H10C H 1.4838 1.9904 1.3526 0.130 Uiso 1 1 calc R
C11 C 1.1435(9) 1.7692(4) 1.1513(3) 0.0558(14) Uani 1 1 d .
C12 C 1.3394(10) 1.7285(4) 1.1261(4) 0.0689(16) Uani 1 1 d .
H12 H 1.3865 1.6687 1.1407 0.083 Uiso 1 1 calc R
C13 C 1.4648(10) 1.7781(5) 1.0786(3) 0.0740(18) Uani 1 1 d .
H13 H 1.5976 1.7503 1.0608 0.089 Uiso 1 1 calc R
C14 C 1.4045(12) 1.8660(5) 1.0562(3) 0.0678(18) Uani 1 1 d .
C15 C 1.2089(11) 1.9049(5) 1.0820(3) 0.0724(18) Uani 1 1 d .
H15 H 1.1620 1.9649 1.0678 0.087 Uiso 1 1 calc R
C16 C 1.0820(11) 1.8563(4) 1.1285(3) 0.0710(17) Uani 1 1 d .
H16 H 0.9476 1.8838 1.1454 0.085 Uiso 1 1 calc R
C17 C 1.5517(12) 1.9200(6) 1.0067(3) 0.098(2) Uani 1 1 d .
H17A H 1.6882 1.8840 0.9966 0.118 Uiso 1 1 calc R
H17B H 1.5945 1.9799 1.0265 0.118 Uiso 1 1 calc R
H17C H 1.4668 1.9309 0.9650 0.118 Uiso 1 1 calc R

loop_
_atom_site_aniso_label
_atom_site_aniso_U_11
_atom_site_aniso_U_22
_atom_site_aniso_U_33
_atom_site_aniso_U_23
_atom_site_aniso_U_13
_atom_site_aniso_U_12
S1 0.0506(8) 0.0958(13) 0.0834(11) 0.0141(10) -0.0130(8) -0.0295(10)
N1 0.046(2) 0.078(3) 0.072(3) 0.013(3) 0.001(2) -0.015(2)
O1 0.087(4) 0.159(5) 0.082(3) -0.009(3) -0.025(3) -0.034(4)
O2 0.101(4) 0.089(3) 0.113(4) 0.009(3) -0.034(4) -0.051(3)
O3 0.036(2) 0.147(4) 0.118(4) 0.028(4) -0.007(3) -0.016(3)
C1 0.041(3) 0.081(4) 0.062(4) 0.014(3) -0.001(3) -0.014(3)
C2 0.050(3) 0.091(5) 0.054(3) 0.015(3) 0.008(3) -0.015(3)
C3 0.045(3) 0.085(4) 0.055(3) 0.004(3) 0.008(3) -0.004(3)
C4 0.053(3) 0.096(5) 0.070(4) 0.002(4) 0.011(3) -0.002(3)
C5 0.082(5) 0.074(5) 0.094(5) 0.016(4) 0.003(4) -0.023(4)
C6 0.109(7) 0.087(4) 0.117(6) -0.002(5) -0.004(6) -0.007(5)
C7 0.061(3) 0.107(5) 0.061(4) 0.016(4) -0.007(3) -0.007(4)
C8 0.071(4) 0.123(6) 0.050(3) -0.001(4) -0.005(3) -0.024(5)
C9 0.077(5) 0.093(5) 0.048(3) -0.004(3) 0.001(3) -0.013(4)
C10 0.120(7) 0.112(6) 0.094(5) -0.048(4) -0.002(5) -0.017(6)
C11 0.045(3) 0.064(4) 0.058(3) -0.003(3) -0.010(3) -0.009(3)
C12 0.063(4) 0.067(4) 0.076(4) -0.007(3) -0.007(4) 0.005(3)
C13 0.053(3) 0.103(5) 0.066(4) -0.017(4) 0.005(3) 0.009(4)
C14 0.064(4) 0.082(5) 0.057(4) -0.002(3) 0.002(3) -0.008(4)
C15 0.071(4) 0.063(4) 0.083(4) 0.009(3) 0.014(4) 0.009(4)
C16 0.055(3) 0.077(4) 0.081(4) 0.010(4) 0.012(3) 0.007(3)
C17 0.080(5) 0.132(6) 0.082(4) 0.014(4) 0.019(4) -0.013(5)

loop_
_atom_type_symbol
_atom_type_description
_atom_type_scat_dispersion_real
_atom_type_scat_dispersion_imag
_atom_type_scat_source
C C 0.0033 0.0016 'International Tables Vol C Tables 4.2.6.8 and 6.1.1.4'
H H 0.0000 0.0000 'International Tables Vol C Tables 4.2.6.8 and 6.1.1.4'
N N 0.0061 0.0033 'International Tables Vol C Tables 4.2.6.8 and 6.1.1.4'
O O 0.0106 0.0060 'International Tables Vol C Tables 4.2.6.8 and 6.1.1.4'
S S 0.1246 0.1234 'International Tables Vol C Tables 4.2.6.8 and 6.1.1.4'

loop_
_geom_angle_atom_site_label_1
_geom_angle_atom_site_label_2
_geom_angle_atom_site_label_3
_geom_angle
O3 S1 O2 121.0(3)
O3 S1 N1 104.4(3)
O2 S1 N1 107.4(3)
O3 S1 C11 105.3(3)
O2 S1 C11 109.2(3)
N1 S1 C11 108.9(3)
C1 N1 C4 111.0(5)
C1 N1 S1 122.3(4)
C4 N1 S1 116.2(4)
N1 C1 C5 114.8(5)
N1 C1 C2 98.5(5)
C5 C1 C2 114.2(5)
C3 C2 C7 103.6(6)
C3 C2 C1 102.8(5)
C7 C2 C1 121.2(6)
C9 C3 C4 135.0(6)
C9 C3 C2 115.5(6)
C4 C3 C2 108.6(5)
C3 C4 N1 101.8(5)
C6 C5 C1 123.6(7)
C2 C7 C8 102.8(7)
O1 C8 C9 124.2(8)
O1 C8 C7 124.8(8)
C9 C8 C7 110.8(6)
C3 C9 C8 105.5(6)
C3 C9 C10 130.6(7)
C8 C9 C10 123.5(7)
C16 C11 C12 118.9(6)
C16 C11 S1 121.8(5)
C12 C11 S1 119.3(5)
C11 C12 C13 118.1(6)
C14 C13 C12 123.1(6)
C15 C14 C13 117.7(6)
C15 C14 C17 120.7(7)
C13 C14 C17 121.6(7)
C16 C15 C14 119.9(6)
C11 C16 C15 122.4(6)

loop_
_geom_bond_atom_site_label_1
_geom_bond_atom_site_label_2
_geom_bond_distance
S1 O3 1.406(5)
S1 O2 1.415(4)
S1 N1 1.615(5)
S1 C11 1.735(6)
N1 C1 1.462(7)
N1 C4 1.485(8)
O1 C8 1.212(8)
C1 C5 1.486(9)
C1 C2 1.521(9)
C2 C3 1.479(9)
C2 C7 1.489(9)
C3 C9 1.320(8)
C3 C4 1.467(8)
C5 C6 1.298(10)
C7 C8 1.509(10)
C8 C9 1.435(10)
C9 C10 1.483(9)
C11 C16 1.351(8)
C11 C12 1.363(8)
C12 C13 1.366(8)
C13 C14 1.358(8)
C14 C15 1.355(9)
C14 C17 1.496(8)
C15 C16 1.352(8)

loop_
_cod_related_entry_id
_cod_related_entry_database
_cod_related_entry_code
1 ChemSpider 21198703
